data_1513873
loop_
_publ_author_name
'Xu, Bin'
'Zhu, Shou-Fei'
'Zhang, Zhi-Chao'
'Yu, Zhi-Xiang'
'Ma, Yi'
'Zhou, Qi-Lin'

_publ_section_title
;
 Highly enantioselective S--H bond insertion cooperatively catalyzed by
 dirhodium complexes and chiral spiro phosphoric acids
;
_journal_issue 4
_journal_name_full 'Chemical Science'
_journal_page_first 1442
_journal_paper_doi 10.1039/c3sc52807c
_journal_volume 5
_journal_year 2014
_chemical_formula_moiety 'C29 H25 O5 P'
_chemical_formula_sum 'C29 H25 O5 P'
_chemical_formula_weight 484.46
_chemical_name_systematic
; 
 ? 
;
_space_group_crystal_system monoclinic
_space_group_IT_number 5
_space_group_name_Hall 'C 2y'
_space_group_name_H-M_alt 'C 1 2 1'
_symmetry_space_group_name_Hall 'C 2y'
_symmetry_space_group_name_H-M 'C 1 2 1'
_atom_sites_solution_hydrogens mixed
_atom_sites_solution_primary direct
_atom_sites_solution_secondary difmap
_audit_creation_method SHELXL-2013
_cell_angle_alpha 90
_cell_angle_beta 121.291(16)
_cell_angle_gamma 90
_cell_formula_units_Z 4
_cell_length_a 25.330(4)
_cell_length_b 6.6640(8)
_cell_length_c 16.090(2)
_cell_measurement_reflns_used 3570
_cell_measurement_temperature 113(2)
_cell_measurement_theta_max 28.10
_cell_measurement_theta_min 1.50
_cell_volume 2320.9(7)
_computing_cell_refinement 'CrystalClear-SM Expert 2.0 r4'
_computing_data_collection 'CrystalClear-SM Expert 2.0 r4 (Rigaku, 2009)'
_computing_data_reduction 'CrystalClear-SM Expert 2.0 r4'
_computing_molecular_graphics 'CrystalStructure 4.0'
_computing_publication_material 'CrystalStructure 4.0 (Rigaku, 2009)'
_computing_structure_refinement 'SHELXL-2013 (Sheldrick, 2013)'
_computing_structure_solution 'SHELXS97 (Sheldrick, 1997)'
_diffrn_ambient_temperature 113(2)
_diffrn_detector_area_resol_mean 14.222
_diffrn_measured_fraction_theta_full 0.999
_diffrn_measured_fraction_theta_max 0.982
_diffrn_measurement_device_type 'Rigaku Saturn724 CCD'
_diffrn_measurement_method \w
_diffrn_radiation_type MoK\a
_diffrn_radiation_wavelength 0.71075
_diffrn_reflns_av_R_equivalents 0.0672
_diffrn_reflns_av_unetI/netI 0.0920
_diffrn_reflns_Laue_measured_fraction_full 0.999
_diffrn_reflns_Laue_measured_fraction_max 0.982
_diffrn_reflns_limit_h_max 33
_diffrn_reflns_limit_h_min -32
_diffrn_reflns_limit_k_max 6
_diffrn_reflns_limit_k_min -8
_diffrn_reflns_limit_l_max 21
_diffrn_reflns_limit_l_min -21
_diffrn_reflns_number 10436
_diffrn_reflns_point_group_measured_fraction_full 0.852
_diffrn_reflns_point_group_measured_fraction_max 0.810
_diffrn_reflns_theta_full 25.242
_diffrn_reflns_theta_max 28.160
_diffrn_reflns_theta_min 1.481
_exptl_absorpt_coefficient_mu 0.159
_exptl_absorpt_correction_T_max 0.981
_exptl_absorpt_correction_T_min 0.679
_exptl_absorpt_correction_type multi-scan
_exptl_absorpt_process_details 'Jacobson, R. (1998) Private communication'
_exptl_crystal_colour colorless
_exptl_crystal_density_diffrn 1.386
_exptl_crystal_density_method 'not measured'
_exptl_crystal_description prism
_exptl_crystal_F_000 1016
_exptl_crystal_size_max 0.160
_exptl_crystal_size_mid 0.140
_exptl_crystal_size_min 0.120
_refine_diff_density_max 0.276
_refine_diff_density_min -0.439
_refine_diff_density_rms 0.076
_refine_ls_abs_structure_details
; 
 Flack x determined using 796 quotients [(I+)-(I-)]/[(I+)+(I-)] 
 (Parsons and Flack (2004), Acta Cryst. A60, s61). 
;
_refine_ls_abs_structure_Flack -0.05(13)
_refine_ls_extinction_coef 0.0069(9)
_refine_ls_extinction_expression Fc^*^=kFc[1+0.001xFc^2^\l^3^/sin(2\q)]^-1/4^
_refine_ls_extinction_method SHELXL
_refine_ls_goodness_of_fit_ref 1.035
_refine_ls_hydrogen_treatment mixed
_refine_ls_matrix_type full
_refine_ls_number_parameters 326
_refine_ls_number_reflns 4627
_refine_ls_number_restraints 1
_refine_ls_restrained_S_all 1.034
_refine_ls_R_factor_all 0.0814
_refine_ls_R_factor_gt 0.0630
_refine_ls_shift/su_max 0.001
_refine_ls_shift/su_mean 0.000
_refine_ls_structure_factor_coef Fsqd
_refine_ls_weighting_details
; 
 w=1/[\s^2^(Fo^2^)+(0.0582P)^2^] 
 where P=(Fo^2^+2Fc^2^)/3 
;
_refine_ls_weighting_scheme calc
_refine_ls_wR_factor_gt 0.1290
_refine_ls_wR_factor_ref 0.1415
_reflns_Friedel_coverage 0.522
_reflns_Friedel_fraction_full 0.674
_reflns_Friedel_fraction_max 0.607
_reflns_number_gt 3636
_reflns_number_total 4627
_reflns_threshold_expression 'I > 2\s(I)'
_cod_data_source_file c3sc52807c.txt
_cod_data_source_block shelxl
_cod_original_cell_volume 2320.9(6)
_cod_database_code 1513873
_shelx_space_group_comment
; 
The symmetry employed for this shelxl refinement is uniquely defined 
by the following loop, which should always be used as a source of 
symmetry information in preference to the above space-group names. 
They are only intended as comments. 
;
_shelx_estimated_absorpt_t_min 0.975
_shelx_estimated_absorpt_t_max 0.981
_shelxl_version_number 2013-2

loop_
_space_group_symop_operation_xyz
'x, y, z'
'-x, y, -z'
'x+1/2, y+1/2, z'
'-x+1/2, y+1/2, -z'

loop_
_atom_site_label
_atom_site_type_symbol
_atom_site_fract_x
_atom_site_fract_y
_atom_site_fract_z
_atom_site_U_iso_or_equiv
_atom_site_adp_type
_atom_site_occupancy
_atom_site_site_symmetry_order
_atom_site_calc_flag
_atom_site_refinement_flags_posn
_atom_site_refinement_flags_adp
P1 P 0.78282(5) 0.42323(18) 0.69212(8) 0.0274(3) Uani 1 1 d . .
O1 O 0.75939(14) 0.5352(5) 0.7545(2) 0.0281(7) Uani 1 1 d . .
O2 O 0.85617(13) 0.4154(5) 0.75994(19) 0.0255(6) Uani 1 1 d . .
O3 O 0.76339(16) 0.2077(5) 0.6826(2) 0.0341(8) Uani 1 1 d . .
H3 H 0.7692 0.1504 0.6415 0.051 Uiso 1 1 calc R U
O4 O 0.76203(15) 0.5448(5) 0.6041(2) 0.0319(8) Uani 1 1 d . .
O5 O 0.77446(17) 0.9539(6) 0.5836(2) 0.0352(8) Uani 1 1 d . .
C1 C 0.8805(2) 0.6470(7) 0.9393(3) 0.0254(10) Uani 1 1 d . .
C2 C 0.8315(2) 0.4980(6) 0.9249(3) 0.0236(9) Uani 1 1 d . .
C3 C 0.7742(2) 0.4554(7) 0.8454(3) 0.0249(9) Uani 1 1 d . .
C4 C 0.7312(2) 0.3385(7) 0.8524(3) 0.0266(10) Uani 1 1 d . .
C5 C 0.7507(2) 0.2488(7) 0.9427(3) 0.0278(10) Uani 1 1 d . .
H5 H 0.7225 0.1676 0.9499 0.033 Uiso 1 1 calc R U
C6 C 0.8098(2) 0.2754(7) 1.0213(3) 0.0296(10) Uani 1 1 d . .
H6 H 0.8226 0.2075 1.0808 0.035 Uiso 1 1 calc R U
C7 C 0.8503(2) 0.4017(7) 1.0130(3) 0.0261(9) Uani 1 1 d . .
C8 C 0.9158(2) 0.4543(7) 1.0882(3) 0.0288(10) Uani 1 1 d . .
H8A H 0.9401 0.3331 1.1221 0.035 Uiso 1 1 calc R U
H8B H 0.9176 0.5498 1.1367 0.035 Uiso 1 1 calc R U
C9 C 0.9389(2) 0.5510(7) 1.0266(3) 0.0272(10) Uani 1 1 d . .
H9A H 0.9570 0.4489 1.0039 0.033 Uiso 1 1 calc R U
H9B H 0.9705 0.6545 1.0643 0.033 Uiso 1 1 calc R U
C10 C 0.8927(2) 0.7097(7) 0.8603(3) 0.0252(9) Uani 1 1 d . .
C11 C 0.8868(2) 0.6014(6) 0.7823(3) 0.0241(9) Uani 1 1 d . .
C12 C 0.9086(2) 0.6777(7) 0.7247(3) 0.0254(10) Uani 1 1 d . .
C13 C 0.9346(2) 0.8686(7) 0.7472(3) 0.0277(10) Uani 1 1 d . .
H13 H 0.9512 0.9220 0.7107 0.033 Uiso 1 1 calc R U
C14 C 0.9373(2) 0.9827(7) 0.8206(3) 0.0301(11) Uani 1 1 d . .
H14 H 0.9540 1.1144 0.8328 0.036 Uiso 1 1 calc R U
C15 C 0.9152(2) 0.9032(7) 0.8761(3) 0.0269(9) Uani 1 1 d . .
C16 C 0.9100(2) 1.0005(7) 0.9553(3) 0.0314(11) Uani 1 1 d . .
H16A H 0.8910 1.1352 0.9354 0.038 Uiso 1 1 calc R U
H16B H 0.9510 1.0129 1.0156 0.038 Uiso 1 1 calc R U
C17 C 0.8684(2) 0.8561(7) 0.9691(3) 0.0312(11) Uani 1 1 d . .
H17A H 0.8245 0.8947 0.9272 0.037 Uiso 1 1 calc R U
H17B H 0.8792 0.8553 1.0377 0.037 Uiso 1 1 calc R U
C18 C 0.6665(2) 0.3119(8) 0.7713(3) 0.0309(11) Uani 1 1 d . .
C19 C 0.6382(2) 0.1265(9) 0.7568(3) 0.0374(12) Uani 1 1 d . .
H19 H 0.6616 0.0143 0.7943 0.045 Uiso 1 1 calc R U
C20 C 0.5756(3) 0.1038(10) 0.6876(4) 0.0468(16) Uani 1 1 d . .
H20 H 0.5564 -0.0234 0.6784 0.056 Uiso 1 1 calc R U
C21 C 0.5417(3) 0.2653(11) 0.6327(4) 0.0493(16) Uani 1 1 d . .
H21 H 0.4990 0.2501 0.5858 0.059 Uiso 1 1 calc R U
C22 C 0.5697(2) 0.4486(11) 0.6457(4) 0.0466(14) Uani 1 1 d . .
H22 H 0.5463 0.5598 0.6071 0.056 Uiso 1 1 calc R U
C23 C 0.6320(2) 0.4724(8) 0.7150(4) 0.0387(12) Uani 1 1 d . .
H23 H 0.6509 0.5999 0.7237 0.046 Uiso 1 1 calc R U
C24 C 0.9018(2) 0.5700(7) 0.6394(3) 0.0277(10) Uani 1 1 d . .
C25 C 0.9197(3) 0.3723(7) 0.6443(3) 0.0359(12) Uani 1 1 d . .
H25 H 0.9360 0.3009 0.7038 0.043 Uiso 1 1 calc R U
C26 C 0.9142(3) 0.2767(8) 0.5637(4) 0.0412(13) Uani 1 1 d . .
H26 H 0.9263 0.1404 0.5678 0.049 Uiso 1 1 calc R U
C27 C 0.8910(3) 0.3806(8) 0.4777(3) 0.0385(13) Uani 1 1 d . .
H27 H 0.8870 0.3157 0.4221 0.046 Uiso 1 1 calc R U
C28 C 0.8738(2) 0.5772(8) 0.4722(3) 0.0361(12) Uani 1 1 d . .
H28 H 0.8587 0.6488 0.4130 0.043 Uiso 1 1 calc R U
C29 C 0.8783(2) 0.6726(8) 0.5518(3) 0.0299(10) Uani 1 1 d . .
H29 H 0.8654 0.8082 0.5468 0.036 Uiso 1 1 calc R U
H1 H 0.759(3) 0.819(12) 0.585(5) 0.07(2) Uiso 1 1 d . .
H2 H 0.761(3) 0.982(10) 0.529(4) 0.06(2) Uiso 1 1 d . .

loop_
_atom_site_aniso_label
_atom_site_aniso_U_11
_atom_site_aniso_U_22
_atom_site_aniso_U_33
_atom_site_aniso_U_23
_atom_site_aniso_U_13
_atom_site_aniso_U_12
P1 0.0278(6) 0.0297(6) 0.0255(5) -0.0011(5) 0.0144(5) -0.0037(5)
O1 0.0276(18) 0.0338(19) 0.0256(15) 0.0026(13) 0.0158(14) -0.0006(14)
O2 0.0247(16) 0.0269(16) 0.0263(14) -0.0012(14) 0.0142(12) -0.0038(14)
O3 0.037(2) 0.035(2) 0.0364(19) -0.0096(15) 0.0228(16) -0.0090(16)
O4 0.0321(19) 0.040(2) 0.0235(15) 0.0020(13) 0.0141(14) -0.0022(15)
O5 0.041(2) 0.036(2) 0.0298(18) -0.0015(16) 0.0189(16) 0.0018(17)
C1 0.027(2) 0.024(2) 0.028(2) -0.0002(18) 0.017(2) -0.0026(18)
C2 0.028(2) 0.021(2) 0.026(2) -0.0026(17) 0.0172(19) 0.0004(17)
C3 0.030(2) 0.025(3) 0.0247(19) -0.0012(17) 0.0174(18) 0.0013(18)
C4 0.027(2) 0.031(3) 0.028(2) -0.0028(18) 0.018(2) -0.0018(19)
C5 0.030(3) 0.023(2) 0.034(2) -0.0012(18) 0.019(2) -0.0033(19)
C6 0.034(3) 0.028(3) 0.027(2) 0.0017(18) 0.016(2) -0.0012(19)
C7 0.028(2) 0.025(2) 0.028(2) -0.0016(19) 0.0165(18) 0.0028(19)
C8 0.027(2) 0.035(3) 0.026(2) -0.0001(19) 0.0142(18) 0.001(2)
C9 0.021(2) 0.031(3) 0.029(2) 0.0000(19) 0.0125(19) -0.0019(19)
C10 0.025(2) 0.024(2) 0.027(2) -0.0018(18) 0.0141(18) -0.0008(18)
C11 0.023(2) 0.022(2) 0.026(2) 0.0003(17) 0.0112(19) -0.0025(17)
C12 0.024(2) 0.026(2) 0.028(2) 0.0016(18) 0.0144(19) 0.0020(18)
C13 0.028(3) 0.028(3) 0.026(2) 0.0035(17) 0.0139(19) 0.0009(18)
C14 0.034(3) 0.022(2) 0.034(2) 0.0029(18) 0.017(2) -0.0007(19)
C15 0.023(2) 0.027(2) 0.029(2) -0.0023(19) 0.0116(17) 0.0008(19)
C16 0.039(3) 0.022(2) 0.032(2) -0.0033(18) 0.017(2) 0.000(2)
C17 0.033(3) 0.028(3) 0.036(2) -0.0052(19) 0.020(2) -0.003(2)
C18 0.032(3) 0.041(3) 0.025(2) -0.006(2) 0.018(2) -0.007(2)
C19 0.044(3) 0.048(3) 0.026(2) -0.007(2) 0.022(2) -0.015(3)
C20 0.043(3) 0.071(4) 0.031(3) -0.020(3) 0.023(3) -0.030(3)
C21 0.024(3) 0.086(5) 0.039(3) -0.011(3) 0.018(2) -0.016(3)
C22 0.025(3) 0.077(4) 0.033(2) 0.001(3) 0.012(2) 0.001(3)
C23 0.033(3) 0.045(3) 0.038(3) -0.003(2) 0.019(2) -0.002(2)
C24 0.023(2) 0.032(3) 0.032(2) 0.0024(19) 0.017(2) -0.0027(19)
C25 0.053(3) 0.029(3) 0.036(3) 0.005(2) 0.031(3) 0.006(2)
C26 0.062(4) 0.031(3) 0.044(3) -0.002(2) 0.037(3) 0.000(3)
C27 0.051(3) 0.043(4) 0.031(2) -0.008(2) 0.028(2) -0.005(2)
C28 0.034(3) 0.050(3) 0.029(2) 0.006(2) 0.020(2) 0.007(2)
C29 0.025(2) 0.038(3) 0.027(2) 0.0061(19) 0.0141(19) 0.005(2)

loop_
_atom_type_symbol
_atom_type_description
_atom_type_scat_dispersion_real
_atom_type_scat_dispersion_imag
_atom_type_scat_source
C C 0.0033 0.0016 'International Tables Vol C Tables 4.2.6.8 and 6.1.1.4'
H H 0.0000 0.0000 'International Tables Vol C Tables 4.2.6.8 and 6.1.1.4'
O O 0.0106 0.0060 'International Tables Vol C Tables 4.2.6.8 and 6.1.1.4'
P P 0.1023 0.0942 'International Tables Vol C Tables 4.2.6.8 and 6.1.1.4'

loop_
_geom_angle_atom_site_label_1
_geom_angle_atom_site_label_2
_geom_angle_atom_site_label_3
_geom_angle
O4 P1 O3 119.6(2)
O4 P1 O1 106.52(18)
O3 P1 O1 107.63(18)
O4 P1 O2 112.60(17)
O3 P1 O2 104.0(2)
O1 P1 O2 105.51(16)
C3 O1 P1 119.4(3)
C11 O2 P1 116.0(3)
P1 O3 H3 109.5
H1 O5 H2 107(6)
C2 C1 C10 124.2(4)
C2 C1 C9 100.9(3)
C10 C1 C9 111.1(4)
C2 C1 C17 111.0(4)
C10 C1 C17 99.8(3)
C9 C1 C17 109.8(4)
C3 C2 C7 119.2(4)
C3 C2 C1 131.7(4)
C7 C2 C1 109.0(4)
C2 C3 C4 122.2(4)
C2 C3 O1 117.9(4)
C4 C3 O1 119.8(4)
C3 C4 C5 117.0(4)
C3 C4 C18 123.4(4)
C5 C4 C18 119.6(4)
C6 C5 C4 121.7(4)
C6 C5 H5 119.1
C4 C5 H5 119.1
C5 C6 C7 119.6(4)
C5 C6 H6 120.2
C7 C6 H6 120.2
C6 C7 C2 119.9(4)
C6 C7 C8 128.9(4)
C2 C7 C8 111.3(4)
C7 C8 C9 102.1(3)
C7 C8 H8A 111.3
C9 C8 H8A 111.3
C7 C8 H8B 111.3
C9 C8 H8B 111.3
H8A C8 H8B 109.2
C8 C9 C1 104.7(4)
C8 C9 H9A 110.8
C1 C9 H9A 110.8
C8 C9 H9B 110.8
C1 C9 H9B 110.8
H9A C9 H9B 108.9
C15 C10 C11 119.6(4)
C15 C10 C1 110.4(4)
C11 C10 C1 130.0(4)
C10 C11 C12 121.1(4)
C10 C11 O2 118.5(4)
C12 C11 O2 120.3(4)
C13 C12 C11 117.1(4)
C13 C12 C24 119.8(4)
C11 C12 C24 123.0(4)
C14 C13 C12 122.3(4)
C14 C13 H13 118.9
C12 C13 H13 118.9
C13 C14 C15 119.2(4)
C13 C14 H14 120.4
C15 C14 H14 120.4
C10 C15 C14 120.4(4)
C10 C15 C16 110.6(4)
C14 C15 C16 129.0(4)
C15 C16 C17 102.9(4)
C15 C16 H16A 111.2
C17 C16 H16A 111.2
C15 C16 H16B 111.2
C17 C16 H16B 111.2
H16A C16 H16B 109.1
C16 C17 C1 104.9(4)
C16 C17 H17A 110.8
C1 C17 H17A 110.8
C16 C17 H17B 110.8
C1 C17 H17B 110.8
H17A C17 H17B 108.8
C23 C18 C19 119.0(5)
C23 C18 C4 121.2(5)
C19 C18 C4 119.5(5)
C18 C19 C20 120.3(5)
C18 C19 H19 119.8
C20 C19 H19 119.8
C21 C20 C19 120.1(6)
C21 C20 H20 120.0
C19 C20 H20 120.0
C22 C21 C20 119.9(5)
C22 C21 H21 120.1
C20 C21 H21 120.1
C21 C22 C23 120.3(6)
C21 C22 H22 119.8
C23 C22 H22 119.8
C18 C23 C22 120.4(5)
C18 C23 H23 119.8
C22 C23 H23 119.8
C25 C24 C29 118.7(4)
C25 C24 C12 122.3(4)
C29 C24 C12 119.0(4)
C24 C25 C26 121.0(4)
C24 C25 H25 119.5
C26 C25 H25 119.5
C27 C26 C25 119.6(5)
C27 C26 H26 120.2
C25 C26 H26 120.2
C28 C27 C26 120.1(5)
C28 C27 H27 119.9
C26 C27 H27 119.9
C27 C28 C29 120.6(5)
C27 C28 H28 119.7
C29 C28 H28 119.7
C28 C29 C24 120.0(5)
C28 C29 H29 120.0
C24 C29 H29 120.0

loop_
_geom_bond_atom_site_label_1
_geom_bond_atom_site_label_2
_geom_bond_distance
P1 O4 1.471(3)
P1 O3 1.500(4)
P1 O1 1.592(3)
P1 O2 1.593(3)
O1 C3 1.413(5)
O2 C11 1.406(5)
O3 H3 0.8400
O5 H1 0.98(7)
O5 H2 0.79(6)
C1 C2 1.510(6)
C1 C10 1.514(6)
C1 C9 1.553(6)
C1 C17 1.556(6)
C2 C3 1.377(6)
C2 C7 1.396(6)
C3 C4 1.389(6)
C4 C5 1.402(6)
C4 C18 1.484(6)
C5 C6 1.380(6)
C5 H5 0.9500
C6 C7 1.387(6)
C6 H6 0.9500
C7 C8 1.501(6)
C8 C9 1.531(6)
C8 H8A 0.9900
C8 H8B 0.9900
C9 H9A 0.9900
C9 H9B 0.9900
C10 C15 1.379(6)
C10 C11 1.386(6)
C11 C12 1.399(6)
C12 C13 1.392(6)
C12 C24 1.477(6)
C13 C14 1.376(6)
C13 H13 0.9500
C14 C15 1.383(6)
C14 H14 0.9500
C15 C16 1.494(6)
C16 C17 1.527(6)
C16 H16A 0.9900
C16 H16B 0.9900
C17 H17A 0.9900
C17 H17B 0.9900
C18 C23 1.380(7)
C18 C19 1.386(7)
C19 C20 1.393(7)
C19 H19 0.9500
C20 C21 1.374(9)
C20 H20 0.9500
C21 C22 1.373(9)
C21 H21 0.9500
C22 C23 1.390(7)
C22 H22 0.9500
C23 H23 0.9500
C24 C25 1.382(7)
C24 C29 1.392(6)
C25 C26 1.384(6)
C25 H25 0.9500
C26 C27 1.377(7)
C26 H26 0.9500
C27 C28 1.369(7)
C27 H27 0.9500
C28 C29 1.381(6)
C28 H28 0.9500
C29 H29 0.9500

loop_
_geom_hbond_atom_site_label_D
_geom_hbond_atom_site_label_H
_geom_hbond_atom_site_label_A
_geom_hbond_distance_DH
_geom_hbond_distance_HA
_geom_hbond_distance_DA
_geom_hbond_angle_DHA
_geom_hbond_site_symmetry_A
O3 H3 O5 0.84 1.65 2.438(5) 154.5 1_545
O5 H1 O4 0.98(7) 1.85(8) 2.783(5) 158(6) .
O5 H2 O4 0.79(6) 1.95(6) 2.728(5) 173(7) 4_656

loop_
_geom_torsion_atom_site_label_1
_geom_torsion_atom_site_label_2
_geom_torsion_atom_site_label_3
_geom_torsion_atom_site_label_4
_geom_torsion
O4 P1 O1 C3 -178.2(3)
O3 P1 O1 C3 52.3(4)
O2 P1 O1 C3 -58.3(3)
O4 P1 O2 C11 50.0(3)
O3 P1 O2 C11 -178.9(3)
O1 P1 O2 C11 -65.8(3)
C10 C1 C2 C3 -32.8(7)
C9 C1 C2 C3 -157.8(5)
C17 C1 C2 C3 85.9(6)
C10 C1 C2 C7 151.3(4)
C9 C1 C2 C7 26.3(4)
C17 C1 C2 C7 -90.0(4)
C7 C2 C3 C4 8.0(7)
C1 C2 C3 C4 -167.6(4)
C7 C2 C3 O1 -172.3(4)
C1 C2 C3 O1 12.2(7)
P1 O1 C3 C2 82.0(4)
P1 O1 C3 C4 -98.2(4)
C2 C3 C4 C5 -5.9(7)
O1 C3 C4 C5 174.3(4)
C2 C3 C4 C18 171.7(4)
O1 C3 C4 C18 -8.0(7)
C3 C4 C5 C6 0.2(7)
C18 C4 C5 C6 -177.5(4)
C4 C5 C6 C7 3.3(7)
C5 C6 C7 C2 -1.2(7)
C5 C6 C7 C8 179.4(4)
C3 C2 C7 C6 -4.2(6)
C1 C2 C7 C6 172.2(4)
C3 C2 C7 C8 175.2(4)
C1 C2 C7 C8 -8.3(5)
C6 C7 C8 C9 165.5(5)
C2 C7 C8 C9 -13.9(5)
C7 C8 C9 C1 29.7(4)
C2 C1 C9 C8 -34.2(4)
C10 C1 C9 C8 -167.6(4)
C17 C1 C9 C8 83.0(4)
C2 C1 C10 C15 150.6(4)
C9 C1 C10 C15 -89.0(5)
C17 C1 C10 C15 26.8(5)
C2 C1 C10 C11 -32.3(7)
C9 C1 C10 C11 88.1(6)
C17 C1 C10 C11 -156.1(5)
C15 C10 C11 C12 6.0(7)
C1 C10 C11 C12 -170.9(4)
C15 C10 C11 O2 -171.6(4)
C1 C10 C11 O2 11.5(7)
P1 O2 C11 C10 85.1(4)
P1 O2 C11 C12 -92.5(4)
C10 C11 C12 C13 -1.9(7)
O2 C11 C12 C13 175.7(4)
C10 C11 C12 C24 -178.3(4)
O2 C11 C12 C24 -0.7(6)
C11 C12 C13 C14 -2.3(7)
C24 C12 C13 C14 174.3(4)
C12 C13 C14 C15 2.2(7)
C11 C10 C15 C14 -6.1(7)
C1 C10 C15 C14 171.4(4)
C11 C10 C15 C16 172.7(4)
C1 C10 C15 C16 -9.9(5)
C13 C14 C15 C10 2.0(7)
C13 C14 C15 C16 -176.4(4)
C10 C15 C16 C17 -12.1(5)
C14 C15 C16 C17 166.5(5)
C15 C16 C17 C1 28.5(5)
C2 C1 C17 C16 -165.7(4)
C10 C1 C17 C16 -33.1(5)
C9 C1 C17 C16 83.6(4)
C3 C4 C18 C23 -43.6(7)
C5 C4 C18 C23 134.0(5)
C3 C4 C18 C19 142.1(5)
C5 C4 C18 C19 -40.4(6)
C23 C18 C19 C20 -1.1(7)
C4 C18 C19 C20 173.4(4)
C18 C19 C20 C21 0.5(7)
C19 C20 C21 C22 0.4(8)
C20 C21 C22 C23 -0.8(8)
C19 C18 C23 C22 0.7(7)
C4 C18 C23 C22 -173.6(4)
C21 C22 C23 C18 0.2(8)
C13 C12 C24 C25 132.3(5)
C11 C12 C24 C25 -51.3(7)
C13 C12 C24 C29 -45.6(6)
C11 C12 C24 C29 130.7(5)
C29 C24 C25 C26 -0.4(7)
C12 C24 C25 C26 -178.4(5)
C24 C25 C26 C27 0.6(8)
C25 C26 C27 C28 0.3(8)
C26 C27 C28 C29 -1.2(8)
C27 C28 C29 C24 1.4(7)
C25 C24 C29 C28 -0.6(7)
C12 C24 C29 C28 177.5(4)
